data_2243360
loop_
_publ_author_name
'Izuogu, David Chukwuma'
'Asegbeloyin, Jonnie Niyi'
'Jotani, Mukesh M.'
'Tiekink, Edward R. T.'

_publ_section_title
;
 2-[(2,4,6-Trimethylbenzene)sulfonyl]phthalazin-1(2<i>H</i>)-one: crystal
 structure, Hirshfeld surface analysis and computational study
;
_journal_coeditor_code LH5956
_journal_issue 5
_journal_name_full 'Acta Crystallographica Section E'
_journal_page_first 697
_journal_page_last 702
_journal_paper_doi 10.1107/S2056989020005101
_journal_volume 76
_journal_year 2020
_chemical_formula_iupac 'C17 H16 N2 O3 S'
_chemical_formula_moiety 'C17 H16 N2 O3 S'
_chemical_formula_sum 'C17 H16 N2 O3 S'
_chemical_formula_weight 328.38
_chemical_name_systematic
;
2-[(2,4,6-Trimethylbenzene)sulfonyl]phthalazin-1(2<i>H</i>)-one
;
_space_group_crystal_system triclinic
_space_group_IT_number 2
_space_group_name_Hall '-P 1'
_space_group_name_H-M_alt 'P -1'
_atom_sites_solution_hydrogens geom
_atom_sites_solution_primary direct
_atom_sites_solution_secondary difmap
_audit_creation_method SHELXL-2018/3
_cell_angle_alpha 92.214(2)
_cell_angle_beta 93.4230(10)
_cell_angle_gamma 114.2740(10)
_cell_formula_units_Z 2
_cell_length_a 7.9782(4)
_cell_length_b 8.1711(5)
_cell_length_c 12.6661(7)
_cell_measurement_reflns_used 5241
_cell_measurement_temperature 100(2)
_cell_measurement_theta_max 34.665
_cell_measurement_theta_min 2.741
_cell_volume 749.55(7)
_computing_cell_refinement
;
SAINT (Bruker, 2002)
;
_computing_data_collection
;
APEX2 (Bruker, 2002)
;
_computing_data_reduction
;
SAINT (Bruker, 2002)
;
_computing_molecular_graphics
;
ORTEP-3 for Windows (Farrugia, 2012), DIAMOND (Brandenburg,
2006)
;
_computing_publication_material
;
publCIF (Westrip, 2010)
;
_computing_structure_refinement
;
<i>SHELXL2018/3</i> (Sheldrick, 2015<i>b</i>)
;
_computing_structure_solution
;
SHELXS (Sheldrick, 2015<i>a</i>)
;
_diffrn_ambient_temperature 100(2)
_diffrn_measured_fraction_theta_full 0.985
_diffrn_measured_fraction_theta_max 0.906
_diffrn_measurement_device_type 'Bruker APEXII CCD'
_diffrn_measurement_method '\w scans'
_diffrn_radiation_type MoK\a
_diffrn_radiation_wavelength 0.71073
_diffrn_reflns_av_R_equivalents 0.0274
_diffrn_reflns_av_unetI/netI 0.0518
_diffrn_reflns_limit_h_max 12
_diffrn_reflns_limit_h_min -12
_diffrn_reflns_limit_k_max 7
_diffrn_reflns_limit_k_min -13
_diffrn_reflns_limit_l_max 19
_diffrn_reflns_limit_l_min -19
_diffrn_reflns_number 11665
_diffrn_reflns_theta_full 25.242
_diffrn_reflns_theta_max 34.863
_diffrn_reflns_theta_min 1.614
_diffrn_source 'fine-focus sealed tube'
_exptl_absorpt_coefficient_mu 0.233
_exptl_absorpt_correction_T_max 1.000
_exptl_absorpt_correction_T_min 0.924
_exptl_absorpt_correction_type multi-scan
_exptl_absorpt_process_details
;
(SADABS; Sheldrick, 1996)
;
_exptl_crystal_colour colourless
_exptl_crystal_density_diffrn 1.455
_exptl_crystal_description prism
_exptl_crystal_F_000 344
_exptl_crystal_size_max 0.380
_exptl_crystal_size_mid 0.120
_exptl_crystal_size_min 0.080
_refine_diff_density_max 0.593
_refine_diff_density_min -0.386
_refine_ls_extinction_method none
_refine_ls_goodness_of_fit_ref 1.021
_refine_ls_hydrogen_treatment constr
_refine_ls_matrix_type full
_refine_ls_number_parameters 211
_refine_ls_number_reflns 5913
_refine_ls_number_restraints 0
_refine_ls_restrained_S_all 1.021
_refine_ls_R_factor_all 0.0706
_refine_ls_R_factor_gt 0.0479
_refine_ls_shift/su_max 0.000
_refine_ls_shift/su_mean 0.000
_refine_ls_structure_factor_coef Fsqd
_refine_ls_weighting_details 'w=1/[\s^2^(Fo^2^)+(0.0579P)^2^+0.3671P] where P=(Fo^2^+2Fc^2^)/3'
_refine_ls_weighting_scheme calc
_refine_ls_wR_factor_gt 0.1113
_refine_ls_wR_factor_ref 0.1224
_reflns_number_gt 4625
_reflns_number_total 5913
_reflns_threshold_expression 'I > 2\s(I)'
_cod_data_source_file lh5956sup1.cif
_cod_data_source_block I
_cod_database_code 2243360
_shelx_space_group_comment
;
The symmetry employed for this shelxl refinement is uniquely defined
by the following loop, which should always be used as a source of
symmetry information in preference to the above space-group names.
They are only intended as comments.
;
_shelx_estimated_absorpt_t_min 0.917
_shelx_estimated_absorpt_t_max 0.982

loop_
_space_group_symop_operation_xyz
'x, y, z'
'-x, -y, -z'

loop_
_atom_site_type_symbol
_atom_site_label
_atom_site_fract_x
_atom_site_fract_y
_atom_site_fract_z
_atom_site_U_iso_or_equiv
_atom_site_adp_type
_atom_site_calc_flag
_atom_site_occupancy
_atom_site_disorder_assembly
_atom_site_disorder_group
S S1 0.52952(4) 0.91549(4) 0.73039(2) 0.00972(8) Uani d 1 . .
O O1 0.70758(13) 0.91524(14) 0.72487(8) 0.01414(19) Uani d 1 . .
O O2 0.51875(14) 1.07825(13) 0.76724(7) 0.01422(19) Uani d 1 . .
O O3 0.45530(14) 0.53580(14) 0.72961(7) 0.01357(19) Uani d 1 . .
N N1 0.42015(15) 0.76225(15) 0.82277(8) 0.0107(2) Uani d 1 . .
N N2 0.36966(17) 0.83676(16) 0.90820(9) 0.0138(2) Uani d 1 . .
C C1 0.38648(17) 0.82486(17) 0.61201(9) 0.0097(2) Uani d 1 . .
C C2 0.44783(17) 0.75451(17) 0.52613(10) 0.0103(2) Uani d 1 . .
C C3 0.32852(18) 0.69064(18) 0.43396(10) 0.0116(2) Uani d 1 . .
H H3 0.367189 0.643377 0.375142 0.014 Uiso calc 1 . .
C C4 0.15518(18) 0.69371(18) 0.42516(10) 0.0126(2) Uani d 1 . .
C C5 0.09886(18) 0.76139(19) 0.51177(10) 0.0133(2) Uani d 1 . .
H H5 -0.020289 0.761710 0.506665 0.016 Uiso calc 1 . .
C C6 0.21077(18) 0.82878(18) 0.60579(10) 0.0116(2) Uani d 1 . .
C C7 0.63166(18) 0.7437(2) 0.52408(11) 0.0141(2) Uani d 1 . .
H H7A 0.636640 0.683730 0.456594 0.021 Uiso calc 1 . .
H H7B 0.647194 0.675014 0.582699 0.021 Uiso calc 1 . .
H H7C 0.730720 0.865470 0.531622 0.021 Uiso calc 1 . .
C C8 0.0315(2) 0.6274(2) 0.32396(11) 0.0190(3) Uani d 1 . .
H H8A -0.094563 0.608096 0.337969 0.028 Uiso calc 1 . .
H H8B 0.032099 0.513741 0.296720 0.028 Uiso calc 1 . .
H H8C 0.076289 0.717057 0.271317 0.028 Uiso calc 1 . .
C C9 0.1341(2) 0.9043(2) 0.69211(11) 0.0190(3) Uani d 1 . .
H H9A 0.184991 1.035634 0.691039 0.028 Uiso calc 1 . .
H H9B 0.168371 0.871735 0.761207 0.028 Uiso calc 1 . .
H H9C -0.000599 0.854423 0.680026 0.028 Uiso calc 1 . .
C C10 0.40551(17) 0.58589(17) 0.80886(10) 0.0099(2) Uani d 1 . .
C C11 0.32443(17) 0.47264(18) 0.89581(10) 0.0106(2) Uani d 1 . .
C C12 0.30524(18) 0.29500(18) 0.89276(10) 0.0132(2) Uani d 1 . .
H H12 0.343082 0.246095 0.834285 0.016 Uiso calc 1 . .
C C13 0.23047(19) 0.19062(19) 0.97587(11) 0.0153(3) Uani d 1 . .
H H13 0.216814 0.069423 0.974185 0.018 Uiso calc 1 . .
C C14 0.17479(19) 0.2621(2) 1.06236(11) 0.0160(3) Uani d 1 . .
H H14 0.123129 0.189023 1.118763 0.019 Uiso calc 1 . .
C C15 0.19460(19) 0.4382(2) 1.06607(11) 0.0154(3) Uani d 1 . .
H H15 0.157015 0.486375 1.124986 0.018 Uiso calc 1 . .
C C16 0.27053(18) 0.54625(18) 0.98247(10) 0.0118(2) Uani d 1 . .
C C17 0.2996(2) 0.73194(19) 0.98264(10) 0.0145(2) Uani d 1 . .
H H17 0.264466 0.781298 1.042086 0.017 Uiso calc 1 . .

loop_
_atom_site_aniso_label
_atom_site_aniso_U_11
_atom_site_aniso_U_22
_atom_site_aniso_U_33
_atom_site_aniso_U_12
_atom_site_aniso_U_13
_atom_site_aniso_U_23
S1 0.00989(13) 0.01011(14) 0.00894(13) 0.00401(11) 0.00008(10) 0.00083(10)
O1 0.0094(4) 0.0174(5) 0.0147(4) 0.0047(4) 0.0002(3) 0.0018(4)
O2 0.0193(5) 0.0103(4) 0.0128(4) 0.0061(4) 0.0007(4) -0.0004(3)
O3 0.0168(5) 0.0153(5) 0.0105(4) 0.0083(4) 0.0033(3) 0.0004(3)
N1 0.0139(5) 0.0110(5) 0.0083(4) 0.0060(4) 0.0022(4) 0.0010(4)
N2 0.0203(6) 0.0139(5) 0.0094(4) 0.0093(5) 0.0019(4) -0.0013(4)
C1 0.0105(5) 0.0107(5) 0.0082(5) 0.0046(4) 0.0002(4) 0.0007(4)
C2 0.0109(5) 0.0109(5) 0.0106(5) 0.0054(4) 0.0030(4) 0.0023(4)
C3 0.0139(5) 0.0121(6) 0.0094(5) 0.0059(5) 0.0025(4) 0.0006(4)
C4 0.0121(5) 0.0128(6) 0.0113(5) 0.0035(5) -0.0001(4) 0.0009(4)
C5 0.0107(5) 0.0176(6) 0.0130(5) 0.0073(5) 0.0002(4) 0.0008(5)
C6 0.0115(5) 0.0143(6) 0.0107(5) 0.0071(5) 0.0010(4) 0.0005(4)
C7 0.0118(5) 0.0181(6) 0.0151(5) 0.0086(5) 0.0035(5) 0.0016(5)
C8 0.0167(6) 0.0226(7) 0.0134(6) 0.0050(6) -0.0036(5) -0.0036(5)
C9 0.0186(6) 0.0309(8) 0.0138(6) 0.0172(6) 0.0002(5) -0.0043(5)
C10 0.0091(5) 0.0112(5) 0.0094(5) 0.0045(4) -0.0012(4) -0.0005(4)
C11 0.0100(5) 0.0122(6) 0.0094(5) 0.0044(4) 0.0004(4) 0.0010(4)
C12 0.0140(6) 0.0125(6) 0.0132(5) 0.0059(5) 0.0001(4) -0.0003(4)
C13 0.0143(6) 0.0119(6) 0.0185(6) 0.0041(5) 0.0009(5) 0.0038(5)
C14 0.0135(6) 0.0188(7) 0.0149(6) 0.0052(5) 0.0024(5) 0.0069(5)
C15 0.0148(6) 0.0207(7) 0.0116(5) 0.0079(5) 0.0031(5) 0.0020(5)
C16 0.0114(5) 0.0137(6) 0.0108(5) 0.0060(5) 0.0003(4) 0.0006(4)
C17 0.0195(6) 0.0167(6) 0.0103(5) 0.0104(5) 0.0025(5) -0.0008(4)

loop_
_atom_type_symbol
_atom_type_description
_atom_type_scat_dispersion_real
_atom_type_scat_dispersion_imag
_atom_type_scat_source
C C 0.0033 0.0016 'International Tables Vol C Tables 4.2.6.8 and 6.1.1.4'
H H 0.0000 0.0000 'International Tables Vol C Tables 4.2.6.8 and 6.1.1.4'
N N 0.0061 0.0033 'International Tables Vol C Tables 4.2.6.8 and 6.1.1.4'
O O 0.0106 0.0060 'International Tables Vol C Tables 4.2.6.8 and 6.1.1.4'
S S 0.1246 0.1234 'International Tables Vol C Tables 4.2.6.8 and 6.1.1.4'

loop_
_geom_angle_atom_site_label_1
_geom_angle_atom_site_label_2
_geom_angle_atom_site_label_3
_geom_angle_site_symmetry_1
_geom_angle_site_symmetry_3
_geom_angle
_geom_angle_publ_flag
O1 S1 O2 . . 118.39(6) ?
O1 S1 N1 . . 106.22(6) ?
O2 S1 N1 . . 104.37(6) ?
O1 S1 C1 . . 112.48(6) ?
O2 S1 C1 . . 110.28(6) ?
N1 S1 C1 . . 103.58(6) ?
N2 N1 C10 . . 126.97(11) ?
N2 N1 S1 . . 113.93(9) ?
C10 N1 S1 . . 118.89(8) ?
C17 N2 N1 . . 116.47(12) ?
C6 C1 C2 . . 121.56(11) ?
C6 C1 S1 . . 117.50(9) ?
C2 C1 S1 . . 120.94(10) ?
C3 C2 C1 . . 117.37(12) ?
C3 C2 C7 . . 116.62(11) ?
C1 C2 C7 . . 126.01(11) ?
C4 C3 C2 . . 122.42(12) ?
C4 C3 H3 . . 118.8 ?
C2 C3 H3 . . 118.8 ?
C5 C4 C3 . . 118.48(12) ?
C5 C4 C8 . . 120.39(12) ?
C3 C4 C8 . . 121.12(12) ?
C4 C5 C6 . . 122.33(12) ?
C4 C5 H5 . . 118.8 ?
C6 C5 H5 . . 118.8 ?
C5 C6 C1 . . 117.83(11) ?
C5 C6 C9 . . 116.57(12) ?
C1 C6 C9 . . 125.58(12) ?
C2 C7 H7A . . 109.5 ?
C2 C7 H7B . . 109.5 ?
H7A C7 H7B . . 109.5 ?
C2 C7 H7C . . 109.5 ?
H7A C7 H7C . . 109.5 ?
H7B C7 H7C . . 109.5 ?
C4 C8 H8A . . 109.5 ?
C4 C8 H8B . . 109.5 ?
H8A C8 H8B . . 109.5 ?
C4 C8 H8C . . 109.5 ?
H8A C8 H8C . . 109.5 ?
H8B C8 H8C . . 109.5 ?
C6 C9 H9A . . 109.5 ?
C6 C9 H9B . . 109.5 ?
H9A C9 H9B . . 109.5 ?
C6 C9 H9C . . 109.5 ?
H9A C9 H9C . . 109.5 ?
H9B C9 H9C . . 109.5 ?
O3 C10 N1 . . 120.86(12) ?
O3 C10 C11 . . 124.94(12) ?
N1 C10 C11 . . 114.19(11) ?
C12 C11 C16 . . 120.62(12) ?
C12 C11 C10 . . 120.00(11) ?
C16 C11 C10 . . 119.36(12) ?
C13 C12 C11 . . 119.31(12) ?
C13 C12 H12 . . 120.3 ?
C11 C12 H12 . . 120.3 ?
C12 C13 C14 . . 120.60(13) ?
C12 C13 H13 . . 119.7 ?
C14 C13 H13 . . 119.7 ?
C15 C14 C13 . . 120.31(13) ?
C15 C14 H14 . . 119.8 ?
C13 C14 H14 . . 119.8 ?
C14 C15 C16 . . 119.85(13) ?
C14 C15 H15 . . 120.1 ?
C16 C15 H15 . . 120.1 ?
C11 C16 C15 . . 119.30(13) ?
C11 C16 C17 . . 117.99(12) ?
C15 C16 C17 . . 122.69(12) ?
N2 C17 C16 . . 125.01(12) ?
N2 C17 H17 . . 117.5 ?
C16 C17 H17 . . 117.5 ?

loop_
_geom_bond_atom_site_label_1
_geom_bond_atom_site_label_2
_geom_bond_site_symmetry_2
_geom_bond_distance
_geom_bond_publ_flag
S1 O1 . 1.4273(10) ?
S1 O2 . 1.4300(10) ?
S1 N1 . 1.7422(11) ?
S1 C1 . 1.7646(12) ?
O3 C10 . 1.2175(15) ?
N1 N2 . 1.3808(15) ?
N1 C10 . 1.4003(17) ?
N2 C17 . 1.2911(18) ?
C1 C6 . 1.4130(18) ?
C1 C2 . 1.4142(17) ?
C2 C3 . 1.3975(18) ?
C2 C7 . 1.5066(18) ?
C3 C4 . 1.3913(19) ?
C3 H3 . 0.9500 ?
C4 C5 . 1.3883(18) ?
C4 C8 . 1.5055(19) ?
C5 C6 . 1.3917(18) ?
C5 H5 . 0.9500 ?
C6 C9 . 1.5125(18) ?
C7 H7A . 0.9800 ?
C7 H7B . 0.9800 ?
C7 H7C . 0.9800 ?
C8 H8A . 0.9800 ?
C8 H8B . 0.9800 ?
C8 H8C . 0.9800 ?
C9 H9A . 0.9800 ?
C9 H9B . 0.9800 ?
C9 H9C . 0.9800 ?
C10 C11 . 1.4694(18) ?
C11 C12 . 1.3943(19) ?
C11 C16 . 1.4034(18) ?
C12 C13 . 1.3847(19) ?
C12 H12 . 0.9500 ?
C13 C14 . 1.400(2) ?
C13 H13 . 0.9500 ?
C14 C15 . 1.380(2) ?
C14 H14 . 0.9500 ?
C15 C16 . 1.4059(19) ?
C15 H15 . 0.9500 ?
C16 C17 . 1.438(2) ?
C17 H17 . 0.9500 ?

loop_
_geom_hbond_atom_site_label_D
_geom_hbond_atom_site_label_H
_geom_hbond_atom_site_label_A
_geom_hbond_site_symmetry_A
_geom_hbond_distance_DH
_geom_hbond_distance_HA
_geom_hbond_distance_DA
_geom_hbond_angle_DHA
C12 H12 O2 1_545 0.95 2.49 3.3395(18) 149

loop_
_geom_torsion_atom_site_label_1
_geom_torsion_atom_site_label_2
_geom_torsion_atom_site_label_3
_geom_torsion_atom_site_label_4
_geom_torsion_site_symmetry_1
_geom_torsion_site_symmetry_2
_geom_torsion_site_symmetry_3
_geom_torsion_site_symmetry_4
_geom_torsion
_geom_torsion_publ_flag
O1 S1 N1 N2 . . . . 120.33(10) ?
O2 S1 N1 N2 . . . . -5.52(11) ?
C1 S1 N1 N2 . . . . -120.99(10) ?
O1 S1 N1 C10 . . . . -54.70(11) ?
O2 S1 N1 C10 . . . . 179.45(10) ?
C1 S1 N1 C10 . . . . 63.98(11) ?
C10 N1 N2 C17 . . . . -0.8(2) ?
S1 N1 N2 C17 . . . . -175.38(10) ?
O1 S1 C1 C6 . . . . -176.04(10) ?
O2 S1 C1 C6 . . . . -41.49(12) ?
N1 S1 C1 C6 . . . . 69.70(11) ?
O1 S1 C1 C2 . . . . 2.71(13) ?
O2 S1 C1 C2 . . . . 137.26(11) ?
N1 S1 C1 C2 . . . . -111.55(11) ?
C6 C1 C2 C3 . . . . 0.74(19) ?
S1 C1 C2 C3 . . . . -177.95(10) ?
C6 C1 C2 C7 . . . . 179.99(13) ?
S1 C1 C2 C7 . . . . 1.30(19) ?
C1 C2 C3 C4 . . . . -0.3(2) ?
C7 C2 C3 C4 . . . . -179.65(12) ?
C2 C3 C4 C5 . . . . -0.6(2) ?
C2 C3 C4 C8 . . . . 178.73(13) ?
C3 C4 C5 C6 . . . . 1.2(2) ?
C8 C4 C5 C6 . . . . -178.16(13) ?
C4 C5 C6 C1 . . . . -0.8(2) ?
C4 C5 C6 C9 . . . . 177.86(14) ?
C2 C1 C6 C5 . . . . -0.2(2) ?
S1 C1 C6 C5 . . . . 178.53(10) ?
C2 C1 C6 C9 . . . . -178.71(14) ?
S1 C1 C6 C9 . . . . 0.02(19) ?
N2 N1 C10 O3 . . . . -179.88(12) ?
S1 N1 C10 O3 . . . . -5.57(17) ?
N2 N1 C10 C11 . . . . 0.98(18) ?
S1 N1 C10 C11 . . . . 175.29(9) ?
O3 C10 C11 C12 . . . . 2.1(2) ?
N1 C10 C11 C12 . . . . -178.79(11) ?
O3 C10 C11 C16 . . . . -179.23(12) ?
N1 C10 C11 C16 . . . . -0.13(17) ?
C16 C11 C12 C13 . . . . 0.6(2) ?
C10 C11 C12 C13 . . . . 179.29(12) ?
C11 C12 C13 C14 . . . . -0.1(2) ?
C12 C13 C14 C15 . . . . -0.3(2) ?
C13 C14 C15 C16 . . . . 0.2(2) ?
C12 C11 C16 C15 . . . . -0.75(19) ?
C10 C11 C16 C15 . . . . -179.40(12) ?
C12 C11 C16 C17 . . . . 177.93(12) ?
C10 C11 C16 C17 . . . . -0.72(18) ?
C14 C15 C16 C11 . . . . 0.3(2) ?
C14 C15 C16 C17 . . . . -178.29(13) ?
N1 N2 C17 C16 . . . . -0.2(2) ?
C11 C16 C17 N2 . . . . 0.9(2) ?
C15 C16 C17 N2 . . . . 179.58(14) ?

_cod_database_fobs_code 2243360
